data_7219268
loop_
_publ_author_name
'Singh, Udai P.'
'Tomar, Kapil'
'Kashyap, Sujata'

_publ_section_title
;
 Supramolecular assemblies of benzene-1,3,5-tricarboxylic acid and
 3,5-substituted pyrazoles: formation and structural analysis
;
_journal_issue 6
_journal_name_full CrystEngComm
_journal_page_first 1421
_journal_paper_doi 10.1039/C4CE02117G
_journal_volume 17
_journal_year 2015
_chemical_formula_moiety 'C9 H5 O6, C5 H9 N2'
_chemical_formula_sum 'C14 H14 N2 O6'
_chemical_formula_weight 306.27
_chemical_name_systematic
; 
 ? 
;
_space_group_IT_number 14
_symmetry_cell_setting monoclinic
_symmetry_space_group_name_Hall '-P 2ybc'
_symmetry_space_group_name_H-M 'P 1 21/c 1'
_atom_sites_solution_hydrogens geom
_atom_sites_solution_primary direct
_atom_sites_solution_secondary difmap
_audit_creation_method SHELXL-97
_audit_update_record
;
2014-10-21 deposited with the CCDC.
2014-12-22 downloaded from the CCDC.
;
_cell_angle_alpha 90.00
_cell_angle_beta 91.048(5)
_cell_angle_gamma 90.00
_cell_formula_units_Z 4
_cell_length_a 3.8298(4)
_cell_length_b 13.6659(13)
_cell_length_c 26.168(2)
_cell_measurement_reflns_used 112
_cell_measurement_temperature 296(2)
_cell_measurement_theta_max 30.86
_cell_measurement_theta_min 2.77
_cell_volume 1369.3(2)
_computing_cell_refinement 'Bruker Kappa Apex'
_computing_data_collection 'Bruker Kappa Apex'
_computing_data_reduction 'Bruker SAINT'
_computing_molecular_graphics 'Bruker SHELXTL'
_computing_publication_material 'Bruker SHELXTL'
_computing_structure_refinement 'SHELXL-97 (Sheldrick, 2008)'
_computing_structure_solution 'SHELXS-97 (Sheldrick, 2008)'
_diffrn_ambient_temperature 296(2)
_diffrn_measured_fraction_theta_full 0.993
_diffrn_measured_fraction_theta_max 0.993
_diffrn_measurement_device_type 'CCD area detector'
_diffrn_measurement_method 'phi omega scans'
_diffrn_radiation_monochromator graphite
_diffrn_radiation_source 'fine-focus sealed tube'
_diffrn_radiation_type MoK\a
_diffrn_radiation_wavelength 0.71073
_diffrn_reflns_av_R_equivalents 0.0436
_diffrn_reflns_av_sigmaI/netI 0.0275
_diffrn_reflns_limit_h_max 4
_diffrn_reflns_limit_h_min -4
_diffrn_reflns_limit_k_max 17
_diffrn_reflns_limit_k_min -17
_diffrn_reflns_limit_l_max 33
_diffrn_reflns_limit_l_min -32
_diffrn_reflns_number 22270
_diffrn_reflns_theta_full 26.75
_diffrn_reflns_theta_max 26.75
_diffrn_reflns_theta_min 2.77
_exptl_absorpt_coefficient_mu 0.118
_exptl_absorpt_correction_T_max 0.980
_exptl_absorpt_correction_T_min 0.973
_exptl_absorpt_correction_type multi-scan
_exptl_absorpt_process_details '(SADABS; Bruker, 2000)'
_exptl_crystal_colour colorless
_exptl_crystal_density_diffrn 1.486
_exptl_crystal_density_method 'not measured'
_exptl_crystal_description needle
_exptl_crystal_F_000 640.0
_exptl_crystal_size_max 0.23
_exptl_crystal_size_mid 0.20
_exptl_crystal_size_min 0.17
_refine_diff_density_max 0.241
_refine_diff_density_min -0.329
_refine_diff_density_rms 0.057
_refine_ls_extinction_method none
_refine_ls_goodness_of_fit_ref 1.392
_refine_ls_hydrogen_treatment constr
_refine_ls_matrix_type full
_refine_ls_number_parameters 203
_refine_ls_number_reflns 2901
_refine_ls_number_restraints 0
_refine_ls_restrained_S_all 1.392
_refine_ls_R_factor_all 0.0629
_refine_ls_R_factor_gt 0.0446
_refine_ls_shift/su_max 0.002
_refine_ls_shift/su_mean 0.000
_refine_ls_structure_factor_coef Fsqd
_refine_ls_weighting_details 'calc w=1/[\s^2^(Fo^2^)+(0.0620P)^2^+0.0000P] where P=(Fo^2^+2Fc^2^)/3'
_refine_ls_weighting_scheme calc
_refine_ls_wR_factor_gt 0.1262
_refine_ls_wR_factor_ref 0.1351
_reflns_number_gt 2191
_reflns_number_total 2901
_reflns_threshold_expression >2sigma(I)
_cod_data_source_file c4ce02117g2.cif
_cod_data_source_block ups482kt_0m
_cod_depositor_comments 'Adding full bibliography for 7219268--7219274.cif.'
_cod_original_sg_symbol_H-M 'P 21/c'
_cod_database_code 7219268

loop_
_symmetry_equiv_pos_as_xyz
'x, y, z'
'-x, y+1/2, -z+1/2'
'-x, -y, -z'
'x, -y-1/2, z-1/2'

loop_
_atom_site_label
_atom_site_type_symbol
_atom_site_fract_x
_atom_site_fract_y
_atom_site_fract_z
_atom_site_U_iso_or_equiv
_atom_site_adp_type
_atom_site_occupancy
_atom_site_symmetry_multiplicity
_atom_site_calc_flag
_atom_site_refinement_flags
O1 O 0.8398(4) 0.96581(9) 0.32447(5) 0.0473(4) Uani 1 1 d .
O2 O 1.0531(4) 0.93732(9) 0.40201(5) 0.0457(4) Uani 1 1 d .
O3 O 1.0624(4) 0.62029(10) 0.47917(5) 0.0468(4) Uani 1 1 d .
H3 H 1.0992 0.5794 0.5016 0.070 Uiso 1 1 calc R
O4 O 0.8070(4) 0.49266(9) 0.44127(5) 0.0480(4) Uani 1 1 d .
O5 O 0.4451(4) 0.52546(9) 0.26158(5) 0.0514(4) Uani 1 1 d .
H5 H 0.3623 0.5068 0.2341 0.077 Uiso 1 1 calc R
O6 O 0.3243(4) 0.67220(10) 0.22946(5) 0.0452(4) Uani 1 1 d .
N1 N 0.9105(4) 0.67329(10) 0.13837(6) 0.0322(4) Uani 1 1 d .
H1 H 1.0182 0.6512 0.1651 0.039 Uiso 1 1 calc R
N2 N 0.8019(4) 0.61823(11) 0.09900(5) 0.0338(4) Uani 1 1 d .
H2 H 0.8280 0.5560 0.0961 0.041 Uiso 1 1 calc R
C1 C 0.8182(4) 0.80318(12) 0.35739(6) 0.0255(4) Uani 1 1 d .
C2 C 0.8964(4) 0.74294(12) 0.39873(6) 0.0264(4) Uani 1 1 d .
H2A H 1.0008 0.7693 0.4280 0.032 Uiso 1 1 calc R
C3 C 0.8203(4) 0.64364(12) 0.39683(6) 0.0255(4) Uani 1 1 d .
C4 C 0.6727(4) 0.60326(12) 0.35276(6) 0.0262(4) Uani 1 1 d .
H4 H 0.6254 0.5366 0.3512 0.031 Uiso 1 1 calc R
C5 C 0.5965(4) 0.66262(12) 0.31121(6) 0.0258(4) Uani 1 1 d .
C6 C 0.6656(4) 0.76286(12) 0.31403(6) 0.0278(4) Uani 1 1 d .
H6 H 0.6082 0.8029 0.2864 0.033 Uiso 1 1 calc R
C7 C 0.9059(5) 0.91043(13) 0.36053(6) 0.0313(4) Uani 1 1 d .
C8 C 0.9006(5) 0.58023(12) 0.44156(6) 0.0295(4) Uani 1 1 d .
C9 C 0.4407(4) 0.62154(12) 0.26320(6) 0.0288(4) Uani 1 1 d .
C10 C 0.9191(6) 0.84443(15) 0.16846(8) 0.0490(5) Uani 1 1 d .
H10A H 0.7590 0.8416 0.1962 0.074 Uiso 1 1 calc R
H10B H 0.9037 0.9074 0.1523 0.074 Uiso 1 1 calc R
H10C H 1.1527 0.8343 0.1813 0.074 Uiso 1 1 calc R
C11 C 0.8295(5) 0.76711(12) 0.13063(7) 0.0322(4) Uani 1 1 d .
C12 C 0.6592(5) 0.77120(14) 0.08418(7) 0.0364(5) Uani 1 1 d .
H12 H 0.5690 0.8270 0.0684 0.044 Uiso 1 1 calc R
C13 C 0.6463(4) 0.67686(13) 0.06510(7) 0.0322(4) Uani 1 1 d .
C14 C 0.4982(5) 0.63842(17) 0.01634(7) 0.0484(5) Uani 1 1 d .
H14A H 0.6845 0.6219 -0.0061 0.073 Uiso 1 1 calc R
H14B H 0.3524 0.6874 0.0006 0.073 Uiso 1 1 calc R
H14C H 0.3617 0.5811 0.0230 0.073 Uiso 1 1 calc R

loop_
_atom_site_aniso_label
_atom_site_aniso_U_11
_atom_site_aniso_U_22
_atom_site_aniso_U_33
_atom_site_aniso_U_23
_atom_site_aniso_U_13
_atom_site_aniso_U_12
O1 0.0770(10) 0.0279(7) 0.0361(8) 0.0132(6) -0.0237(7) -0.0070(6)
O2 0.0780(10) 0.0262(7) 0.0319(7) 0.0055(6) -0.0247(7) -0.0135(6)
O3 0.0806(10) 0.0312(7) 0.0276(7) 0.0087(6) -0.0242(7) -0.0119(7)
O4 0.0812(11) 0.0251(7) 0.0367(8) 0.0096(6) -0.0230(7) -0.0125(7)
O5 0.0947(12) 0.0274(8) 0.0311(8) -0.0024(6) -0.0285(7) -0.0031(7)
O6 0.0739(10) 0.0325(7) 0.0282(7) 0.0010(6) -0.0236(6) 0.0006(6)
N1 0.0444(9) 0.0271(8) 0.0249(8) 0.0015(6) -0.0076(6) 0.0041(6)
N2 0.0494(9) 0.0225(8) 0.0292(8) -0.0012(6) -0.0059(7) 0.0062(6)
C1 0.0319(9) 0.0225(9) 0.0220(8) 0.0021(7) -0.0035(7) -0.0007(6)
C2 0.0345(9) 0.0252(9) 0.0194(8) 0.0005(7) -0.0062(7) -0.0013(7)
C3 0.0332(9) 0.0233(9) 0.0199(8) 0.0024(7) -0.0043(7) -0.0004(7)
C4 0.0360(9) 0.0200(8) 0.0224(9) 0.0005(7) -0.0036(7) -0.0017(7)
C5 0.0314(9) 0.0261(9) 0.0196(8) -0.0004(7) -0.0047(7) -0.0003(7)
C6 0.0368(9) 0.0258(9) 0.0205(9) 0.0049(7) -0.0050(7) -0.0005(7)
C7 0.0424(10) 0.0254(9) 0.0259(9) 0.0039(7) -0.0091(7) -0.0021(7)
C8 0.0426(10) 0.0222(9) 0.0234(9) 0.0013(7) -0.0094(7) -0.0019(7)
C9 0.0394(10) 0.0261(9) 0.0209(9) -0.0002(7) -0.0048(7) -0.0020(7)
C10 0.0576(13) 0.0322(11) 0.0571(14) -0.0080(10) -0.0031(10) 0.0004(9)
C11 0.0356(10) 0.0240(9) 0.0371(10) 0.0027(8) 0.0029(8) 0.0032(7)
C12 0.0412(11) 0.0285(10) 0.0393(11) 0.0090(8) -0.0025(8) 0.0082(8)
C13 0.0327(9) 0.0342(10) 0.0298(9) 0.0048(8) -0.0021(7) 0.0064(7)
C14 0.0498(12) 0.0594(14) 0.0355(11) -0.0007(10) -0.0108(9) 0.0052(10)

loop_
_atom_type_symbol
_atom_type_description
_atom_type_scat_dispersion_real
_atom_type_scat_dispersion_imag
_atom_type_scat_source
C C 0.0033 0.0016 'International Tables Vol C Tables 4.2.6.8 and 6.1.1.4'
H H 0.0000 0.0000 'International Tables Vol C Tables 4.2.6.8 and 6.1.1.4'
N N 0.0061 0.0033 'International Tables Vol C Tables 4.2.6.8 and 6.1.1.4'
O O 0.0106 0.0060 'International Tables Vol C Tables 4.2.6.8 and 6.1.1.4'

loop_
_geom_angle_atom_site_label_1
_geom_angle_atom_site_label_2
_geom_angle_atom_site_label_3
_geom_angle
C8 O3 H3 109.5
C9 O5 H5 109.5
C11 N1 N2 110.85(14)
C11 N1 H1 124.6
N2 N1 H1 124.6
C13 N2 N1 107.75(14)
C13 N2 H2 126.1
N1 N2 H2 126.1
C6 C1 C2 119.06(15)
C6 C1 C7 121.59(14)
C2 C1 C7 119.35(14)
C3 C2 C1 120.64(15)
C3 C2 H2A 119.7
C1 C2 H2A 119.7
C4 C3 C2 119.98(15)
C4 C3 C8 119.88(14)
C2 C3 C8 120.14(14)
C5 C4 C3 119.77(15)
C5 C4 H4 120.1
C3 C4 H4 120.1
C4 C5 C6 119.75(15)
C4 C5 C9 121.14(15)
C6 C5 C9 119.10(14)
C1 C6 C5 120.76(15)
C1 C6 H6 119.6
C5 C6 H6 119.6
O1 C7 O2 124.00(16)
O1 C7 C1 120.90(15)
O2 C7 C1 115.09(14)
O4 C8 O3 123.42(15)
O4 C8 C3 119.94(14)
O3 C8 C3 116.63(15)
O6 C9 O5 123.85(15)
O6 C9 C5 122.67(16)
O5 C9 C5 113.48(14)
C11 C10 H10A 109.5
C11 C10 H10B 109.5
H10A C10 H10B 109.5
C11 C10 H10C 109.5
H10A C10 H10C 109.5
H10B C10 H10C 109.5
N1 C11 C12 106.24(16)
N1 C11 C10 122.19(17)
C12 C11 C10 131.57(17)
C11 C12 C13 107.19(16)
C11 C12 H12 126.4
C13 C12 H12 126.4
N2 C13 C12 107.97(16)
N2 C13 C14 121.38(17)
C12 C13 C14 130.65(17)
C13 C14 H14A 109.5
C13 C14 H14B 109.5
H14A C14 H14B 109.5
C13 C14 H14C 109.5
H14A C14 H14C 109.5
H14B C14 H14C 109.5

loop_
_geom_bond_atom_site_label_1
_geom_bond_atom_site_label_2
_geom_bond_distance
O1 C7 1.232(2)
O2 C7 1.268(2)
O3 C8 1.2766(19)
O3 H3 0.8200
O4 C8 1.249(2)
O5 C9 1.314(2)
O5 H5 0.8200
O6 C9 1.201(2)
N1 C11 1.334(2)
N1 N2 1.336(2)
N1 H1 0.8600
N2 C13 1.328(2)
N2 H2 0.8600
C1 C6 1.381(2)
C1 C2 1.388(2)
C1 C7 1.506(2)
C2 C3 1.389(2)
C2 H2A 0.9300
C3 C4 1.389(2)
C3 C8 1.484(2)
C4 C5 1.383(2)
C4 H4 0.9300
C5 C6 1.397(2)
C5 C9 1.491(2)
C6 H6 0.9300
C10 C11 1.484(3)
C10 H10A 0.9600
C10 H10B 0.9600
C10 H10C 0.9600
C11 C12 1.370(3)
C12 C13 1.383(3)
C12 H12 0.9300
C13 C14 1.483(3)
C14 H14A 0.9600
C14 H14B 0.9600
C14 H14C 0.9600

loop_
_geom_torsion_atom_site_label_1
_geom_torsion_atom_site_label_2
_geom_torsion_atom_site_label_3
_geom_torsion_atom_site_label_4
_geom_torsion
C11 N1 N2 C13 -0.2(2)
C6 C1 C2 C3 -0.5(2)
C7 C1 C2 C3 -179.65(16)
C1 C2 C3 C4 1.7(2)
C1 C2 C3 C8 -179.13(15)
C2 C3 C4 C5 -1.1(2)
C8 C3 C4 C5 179.67(15)
C3 C4 C5 C6 -0.6(2)
C3 C4 C5 C9 179.50(15)
C2 C1 C6 C5 -1.2(2)
C7 C1 C6 C5 177.92(15)
C4 C5 C6 C1 1.8(2)
C9 C5 C6 C1 -178.30(15)
C6 C1 C7 O1 0.8(3)
C2 C1 C7 O1 179.98(16)
C6 C1 C7 O2 -178.29(16)
C2 C1 C7 O2 0.9(2)
C4 C3 C8 O4 -6.4(3)
C2 C3 C8 O4 174.35(17)
C4 C3 C8 O3 174.33(16)
C2 C3 C8 O3 -4.9(2)
C4 C5 C9 O6 168.72(17)
C6 C5 C9 O6 -11.2(3)
C4 C5 C9 O5 -11.5(2)
C6 C5 C9 O5 168.54(16)
N2 N1 C11 C12 0.4(2)
N2 N1 C11 C10 179.87(16)
N1 C11 C12 C13 -0.4(2)
C10 C11 C12 C13 -179.81(19)
N1 N2 C13 C12 -0.04(19)
N1 N2 C13 C14 179.41(16)
C11 C12 C13 N2 0.3(2)
C11 C12 C13 C14 -179.10(18)
